data_2104001
loop_
_publ_author_name
'Blockhuys, Frank'
'Vande Velde, Christophe M. L.'
'Maes, Stefan T.'
'Peten, Carl'
'Geise, Herman J.'
'Van Alsenoy, Christian'
'Lenstra, Albert T. H.'

_publ_section_title
;
 Molecular and crystal properties of
 <i>E</i>-1,2-bis(3-methoxy-2-thienyl)ethene: static disorder in the
 crystal
;
_journal_issue 6
_journal_name_full 'Acta Crystallographica Section B'
_journal_page_first 770
_journal_page_last 778
_journal_paper_doi 10.1107/S0108768103021013
_journal_volume 59
_journal_year 2003
_chemical_formula_moiety 'C12 H12 O2 S2'
_chemical_formula_sum 'C12 H12 O2 S2'
_chemical_formula_weight 252.34
_chemical_melting_point 395.1(10)
_chemical_name_common BMTE
_chemical_name_systematic
;
E-1,2-bis(3-methoxy-2-thienyl)ethene
;
_space_group_IT_number 61
_symmetry_cell_setting orthorhombic
_symmetry_space_group_name_Hall '-P 2ac 2ab'
_symmetry_space_group_name_H-M 'P b c a'
_atom_sites_solution_hydrogens geom
_atom_sites_solution_primary direct
_atom_sites_solution_secondary difmap
_audit_creation_method SHELXL-97
_cell_angle_alpha 90.000(2)
_cell_angle_beta 90.000(2)
_cell_angle_gamma 90.000(2)
_cell_formula_units_Z 4
_cell_length_a 7.9350(10)
_cell_length_b 11.7120(10)
_cell_length_c 13.2180(10)
_cell_measurement_reflns_used 25
_cell_measurement_temperature 293(2)
_cell_measurement_theta_max 21
_cell_measurement_theta_min 11
_cell_volume 1228.4(2)
_computing_cell_refinement 'CAD4 Express (Enraf Nonius, 1994)'
_computing_data_collection 'CAD4 Express (Enraf Nonius, 1994)'
_computing_data_reduction 'XCAD4 (Harms & Wocadlo, 1995)'
_computing_molecular_graphics 'PLATON (Spek, 2003)'
_computing_structure_refinement 'SHELXL-97 (Sheldrick, 1997)'
_computing_structure_solution 'MolEN (Fair, 1990)'
_diffrn_ambient_temperature 293(2)
_diffrn_measured_fraction_theta_full 1.000
_diffrn_measured_fraction_theta_max 1.000
_diffrn_measurement_device_type 'Enraf-Nonius CAD4'
_diffrn_measurement_method 'non-profiled \w/2\q scans'
_diffrn_radiation_monochromator graphite
_diffrn_radiation_source 'fine-focus sealed tube'
_diffrn_radiation_type MoK\a
_diffrn_radiation_wavelength 0.71073
_diffrn_reflns_av_R_equivalents 0.0000
_diffrn_reflns_av_sigmaI/netI 0.0189
_diffrn_reflns_limit_h_max 11
_diffrn_reflns_limit_h_min 0
_diffrn_reflns_limit_k_max 16
_diffrn_reflns_limit_k_min 0
_diffrn_reflns_limit_l_max 18
_diffrn_reflns_limit_l_min 0
_diffrn_reflns_number 1788
_diffrn_reflns_theta_full 29.96
_diffrn_reflns_theta_max 29.96
_diffrn_reflns_theta_min 3.08
_diffrn_standards_decay_% 3
_diffrn_standards_interval_time 120
_diffrn_standards_number 3
_exptl_absorpt_coefficient_mu 0.415
_exptl_absorpt_correction_type none
_exptl_crystal_colour red-brown
_exptl_crystal_density_diffrn 1.364
_exptl_crystal_density_method 'not measured'
_exptl_crystal_description octahedral
_exptl_crystal_F_000 528
_exptl_crystal_size_max 0.3
_exptl_crystal_size_mid 0.3
_exptl_crystal_size_min 0.3
_refine_diff_density_max 0.261
_refine_diff_density_min -0.231
_refine_ls_extinction_method none
_refine_ls_goodness_of_fit_ref 1.039
_refine_ls_hydrogen_treatment mixed
_refine_ls_matrix_type full
_refine_ls_number_parameters 97
_refine_ls_number_reflns 1788
_refine_ls_number_restraints 0
_refine_ls_restrained_S_all 1.039
_refine_ls_R_factor_all 0.0894
_refine_ls_R_factor_gt 0.0486
_refine_ls_shift/su_max 0.000
_refine_ls_shift/su_mean 0.000
_refine_ls_structure_factor_coef Fsqd
_refine_ls_weighting_details 'calc w=1/[\s^2^(Fo^2^)+(0.0743P)^2^+0.2085P] where P=(Fo^2^+2Fc^2^)/3'
_refine_ls_weighting_scheme calc
_refine_ls_wR_factor_gt 0.1259
_refine_ls_wR_factor_ref 0.1492
_reflns_number_gt 1108
_reflns_number_total 1788
_reflns_threshold_expression >2sigma(I)
_cod_data_source_file bm5001.cif
_cod_data_source_block bith293
_cod_depositor_comments
;
The following automatic conversions were performed:

'_chemical_melting_point' value '121-123\%C' was changed to
'395.1(10)' - it was converted from degrees Celsius(C) to Kelvins(K),
the average value was taken and precision was estimated.

Automatic conversion script
Id: cif_fix_values 1646 2011-03-28 12:23:43Z adriana 
;
_cod_original_sg_symbol_H-M Pbca
_cod_database_code 2104001

loop_
_symmetry_equiv_pos_as_xyz
'x, y, z'
'-x+1/2, -y, z+1/2'
'-x, y+1/2, -z+1/2'
'x+1/2, -y+1/2, -z'
'-x, -y, -z'
'x-1/2, y, -z-1/2'
'x, -y-1/2, z-1/2'
'-x-1/2, y-1/2, z'

loop_
_atom_site_label
_atom_site_fract_x
_atom_site_fract_y
_atom_site_fract_z
_atom_site_U_iso_or_equiv
_atom_site_adp_type
_atom_site_calc_flag
_atom_site_occupancy
_atom_site_type_symbol
S1 0.66979(9) 0.21582(5) 0.44491(5) 0.0749(3) Uani d 1 S
C5 0.7291(4) 0.2666(2) 0.3288(2) 0.0735(7) Uani d 1 C
C4 0.6910(3) 0.19428(19) 0.2541(2) 0.0623(5) Uani d 1 C
C3 0.6112(2) 0.09395(16) 0.29037(15) 0.0523(5) Uani d 1 C
C2 0.5890(2) 0.09193(15) 0.39289(15) 0.0510(5) Uani d 1 C
C6 0.5108(3) 0.00166(17) 0.45021(16) 0.0533(5) Uani d 1 C
O8 0.5582(3) 0.00356(13) 0.23479(12) 0.0768(5) Uani d 1 O
C9 0.5602(4) 0.0147(3) 0.12831(19) 0.0777(7) Uani d 1 C
H1C5 0.785(4) 0.331(3) 0.323(2) 0.088(8) Uiso d 1 H
H1C4 0.709(3) 0.206(2) 0.189(2) 0.070(7) Uiso d 1 H
H1C6 0.469(3) -0.060(2) 0.413(2) 0.080(7) Uiso d 1 H
H1C9 0.666(4) 0.031(3) 0.104(3) 0.102(10) Uiso d 1 H
H2C9 0.470(5) 0.083(3) 0.110(3) 0.143(13) Uiso d 1 H
H3C9 0.516(4) -0.054(3) 0.101(3) 0.111(11) Uiso d 1 H

loop_
_atom_site_aniso_label
_atom_site_aniso_U_11
_atom_site_aniso_U_22
_atom_site_aniso_U_33
_atom_site_aniso_U_12
_atom_site_aniso_U_13
_atom_site_aniso_U_23
S1 0.0985(5) 0.0594(4) 0.0667(4) -0.0087(3) 0.0090(3) -0.0083(3)
C5 0.0857(17) 0.0537(13) 0.0812(16) -0.0118(12) 0.0076(14) 0.0080(12)
C4 0.0668(13) 0.0578(11) 0.0623(12) 0.0017(10) 0.0064(10) 0.0165(10)
C3 0.0540(11) 0.0479(10) 0.0549(10) 0.0052(8) -0.0017(8) 0.0066(8)
C2 0.0505(10) 0.0464(9) 0.0562(11) 0.0067(8) 0.0019(8) 0.0052(8)
C6 0.0542(10) 0.0490(10) 0.0568(10) 0.0052(8) 0.0008(9) 0.0024(8)
O8 0.1125(14) 0.0620(9) 0.0559(9) -0.0168(9) -0.0092(9) 0.0048(7)
C9 0.0864(18) 0.093(2) 0.0537(12) -0.0095(17) 0.0064(13) -0.0073(13)

loop_
_atom_type_symbol
_atom_type_description
_atom_type_scat_dispersion_real
_atom_type_scat_dispersion_imag
_atom_type_scat_source
C C 0.0033 0.0016 'International Tables Vol C Tables 4.2.6.8 and 6.1.1.4'
H H 0.0000 0.0000 'International Tables Vol C Tables 4.2.6.8 and 6.1.1.4'
O O 0.0106 0.0060 'International Tables Vol C Tables 4.2.6.8 and 6.1.1.4'
S S 0.1246 0.1234 'International Tables Vol C Tables 4.2.6.8 and 6.1.1.4'

loop_
_geom_angle_atom_site_label_1
_geom_angle_atom_site_label_2
_geom_angle_atom_site_label_3
_geom_angle_site_symmetry_1
_geom_angle
C5 S1 C2 . 92.12(12)
C4 C5 S1 . 112.35(19)
C5 C4 C3 . 112.1(2)
O8 C3 C2 . 118.94(17)
O8 C3 C4 . 127.0(2)
C2 C3 C4 . 114.01(19)
C3 C2 C6 . 126.12(19)
C3 C2 S1 . 109.39(14)
C6 C2 S1 . 124.49(16)
C6 C6 C2 5_656 126.7(3)
C3 O8 C9 . 117.64(19)

loop_
_geom_bond_atom_site_label_1
_geom_bond_atom_site_label_2
_geom_bond_site_symmetry_2
_geom_bond_distance
S1 C5 . 1.712(3)
S1 C2 . 1.729(2)
C5 C4 . 1.336(4)
C4 C3 . 1.418(3)
C3 O8 . 1.356(2)
C3 C2 . 1.367(3)
C2 C6 . 1.441(3)
C6 C6 5_656 1.328(4)
O8 C9 . 1.414(3)
